data_2237609
loop_
_publ_author_name
'Pawar, Sunayna'
'Gopaul, Kaalin'
'Moodley, Thrineshan'
'Omondi, Bernard'
'Koorbanally, Neil'

_publ_section_title
;
 1-(5-Hydroxy-2,2,8,8-tetramethyl-2<i>H</i>,8<i>H</i>-pyrano[2,3-<i>f</i>]chromen-6-yl)-3-(4-methoxyphenyl)prop-2-en-1-one
;
_journal_coeditor_code FF2099
_journal_issue 4
_journal_name_full 'Acta Crystallographica Section E'
_journal_page_first o484
_journal_paper_doi 10.1107/S1600536813005734
_journal_volume 69
_journal_year 2013
_chemical_formula_iupac 'C26 H26 O5'
_chemical_formula_moiety 'C26 H26 O5'
_chemical_formula_sum 'C26 H26 O5'
_chemical_formula_weight 418.47
_chemical_name_systematic
1-(5-Hydroxy-2,2,8,8-tetramethyl-2<i>H</i>,8<i>H</i>-pyrano[2,3-<i>f</i>]chromen-6-yl)-3-(4-methoxyphenyl)prop-2-en-1-one
_space_group_IT_number 14
_symmetry_cell_setting monoclinic
_symmetry_space_group_name_Hall '-P 2ybc'
_symmetry_space_group_name_H-M 'P 1 21/c 1'
_atom_sites_solution_hydrogens geom
_atom_sites_solution_primary direct
_atom_sites_solution_secondary difmap
_audit_conform_dict_name cif_core.dic
_audit_conform_dict_version 2.4
_audit_creation_method 'WinGX routine CIF_UPDATE'
_cell_angle_alpha 90
_cell_angle_beta 99.2280(10)
_cell_angle_gamma 90
_cell_formula_units_Z 4
_cell_length_a 9.6422(2)
_cell_length_b 12.0871(3)
_cell_length_c 18.4517(4)
_cell_measurement_reflns_used 71516
_cell_measurement_temperature 446(2)
_cell_measurement_theta_max 28
_cell_measurement_theta_min 2.02
_cell_volume 2122.64(8)
_computing_cell_refinement 'SAINT-Plus (Bruker, 2008)'
_computing_data_collection 'APEX2 (Bruker, 2008)'
_computing_data_reduction 'SAINT-Plus and XPREP (Bruker, 2008)'
_computing_molecular_graphics 'ORTEP-3 for Windows (Farrugia, 2012)'
_computing_publication_material 'WinGX (Farrugia, 2012)'
_computing_structure_refinement 'SHELXL97 (Sheldrick, 2008)'
_computing_structure_solution 'SHELXS97 (Sheldrick, 2008)'
_diffrn_ambient_temperature 446(2)
_diffrn_measured_fraction_theta_full 1
_diffrn_measured_fraction_theta_max 1
_diffrn_measurement_device_type 'Bruker SMART APEXII CCD'
_diffrn_measurement_method '\f and \w scans'
_diffrn_radiation_monochromator graphite
_diffrn_radiation_type MoK\a
_diffrn_radiation_wavelength 0.71073
_diffrn_reflns_av_R_equivalents 0.0196
_diffrn_reflns_limit_h_max 12
_diffrn_reflns_limit_h_min -12
_diffrn_reflns_limit_k_max 15
_diffrn_reflns_limit_k_min -15
_diffrn_reflns_limit_l_max 24
_diffrn_reflns_limit_l_min -24
_diffrn_reflns_number 68753
_diffrn_reflns_theta_full 28
_diffrn_reflns_theta_max 28
_diffrn_reflns_theta_min 2.02
_diffrn_standards_decay_% 0
_diffrn_standards_interval_count 0
_diffrn_standards_interval_time 0
_diffrn_standards_number 0
_exptl_absorpt_coefficient_mu 0.09
_exptl_absorpt_correction_T_max 0.9813
_exptl_absorpt_correction_T_min 0.9675
_exptl_absorpt_correction_type multi-scan
_exptl_absorpt_process_details '(SADABS; Bruker, 2008)'
_exptl_crystal_colour brown
_exptl_crystal_density_diffrn 1.309
_exptl_crystal_density_method 'not measured'
_exptl_crystal_description block
_exptl_crystal_F_000 888
_exptl_crystal_size_max 0.37
_exptl_crystal_size_mid 0.33
_exptl_crystal_size_min 0.21
_refine_diff_density_max 0.381
_refine_diff_density_min -0.233
_refine_ls_extinction_method none
_refine_ls_goodness_of_fit_ref 1.014
_refine_ls_hydrogen_treatment constr
_refine_ls_matrix_type full
_refine_ls_number_parameters 286
_refine_ls_number_reflns 5126
_refine_ls_number_restraints 0
_refine_ls_restrained_S_all 1.014
_refine_ls_R_factor_all 0.0404
_refine_ls_R_factor_gt 0.0369
_refine_ls_shift/su_max 0.003
_refine_ls_shift/su_mean 0.001
_refine_ls_structure_factor_coef Fsqd
_refine_ls_weighting_details 'calc w=1/[\s^2^(Fo^2^)+(0.0564P)^2^+0.9316P] where P=(Fo^2^+2Fc^2^)/3'
_refine_ls_weighting_scheme calc
_refine_ls_wR_factor_gt 0.0989
_refine_ls_wR_factor_ref 0.1035
_reflns_number_gt 4677
_reflns_number_total 5126
_reflns_threshold_expression I>2sigma(I)
_cod_data_source_file ff2099.cif
_cod_data_source_block I
_cod_original_sg_symbol_H-M 'P 21/c'
_cod_database_code 2237609
_cod_database_fobs_code 2237609

loop_
_symmetry_equiv_pos_as_xyz
'x, y, z'
'-x, y+1/2, -z+1/2'
'-x, -y, -z'
'x, -y-1/2, z-1/2'

loop_
_atom_site_type_symbol
_atom_site_label
_atom_site_fract_x
_atom_site_fract_y
_atom_site_fract_z
_atom_site_U_iso_or_equiv
_atom_site_adp_type
_atom_site_calc_flag
_atom_site_refinement_flags
_atom_site_occupancy
_atom_site_symmetry_multiplicity
C C1 0.14616(10) 0.12942(8) 0.45580(6) 0.0187(2) Uani d . 1 1
C C2 0.12410(11) 0.11703(8) 0.52813(6) 0.0207(2) Uani d . 1 1
H H2 0.1144 0.0468 0.5473 0.025 Uiso calc R 1 1
C C3 0.11675(11) 0.20968(9) 0.57126(6) 0.0192(2) Uani d . 1 1
H H3 0.1007 0.201 0.6193 0.023 Uiso calc R 1 1
C C4 0.13298(10) 0.31683(8) 0.54411(5) 0.01655(19) Uani d . 1 1
C C5 0.15481(10) 0.32699(8) 0.47122(6) 0.0179(2) Uani d . 1 1
H H5 0.1655 0.397 0.452 0.022 Uiso calc R 1 1
C C6 0.16087(11) 0.23495(9) 0.42712(6) 0.0190(2) Uani d . 1 1
H H6 0.1747 0.2434 0.3787 0.023 Uiso calc R 1 1
C C7 0.17381(13) 0.04268(10) 0.34274(6) 0.0282(2) Uani d . 1 1
H H7A 0.0998 0.0862 0.3156 0.042 Uiso calc R 1 1
H H7B 0.1735 -0.0298 0.3215 0.042 Uiso calc R 1 1
H H7C 0.2626 0.0777 0.341 0.042 Uiso calc R 1 1
C C8 0.12434(10) 0.41146(8) 0.59236(5) 0.01725(19) Uani d . 1 1
H H8 0.096 0.3965 0.6372 0.021 Uiso calc R 1 1
C C9 0.15272(10) 0.51777(8) 0.57928(5) 0.01690(19) Uani d . 1 1
H H9 0.1821 0.538 0.5355 0.02 Uiso calc R 1 1
C C10 0.13665(10) 0.60171(8) 0.63516(5) 0.01499(18) Uani d . 1 1
C C11 0.20284(9) 0.71156(8) 0.63883(5) 0.01365(18) Uani d . 1 1
C C12 0.17283(10) 0.78670(8) 0.69429(5) 0.01453(18) Uani d . 1 1
C C13 0.23344(10) 0.89200(8) 0.70296(5) 0.01503(19) Uani d . 1 1
C C14 0.19923(10) 0.97192(8) 0.75649(6) 0.0185(2) Uani d . 1 1
H H14 0.1228 0.9603 0.7806 0.022 Uiso calc R 1 1
C C15 0.27897(11) 1.06184(9) 0.77042(6) 0.0200(2) Uani d . 1 1
H H15 0.2537 1.1163 0.8014 0.024 Uiso calc R 1 1
C C16 0.40971(10) 1.07586(8) 0.73628(5) 0.01676(19) Uani d . 1 1
C C17 0.53457(11) 1.01888(9) 0.78265(6) 0.0195(2) Uani d . 1 1
H H17A 0.5159 0.9411 0.7853 0.029 Uiso calc R 1 1
H H17B 0.5492 1.0497 0.8312 0.029 Uiso calc R 1 1
H H17C 0.6172 1.03 0.7606 0.029 Uiso calc R 1 1
C C18 0.44156(12) 1.19660(9) 0.72296(6) 0.0227(2) Uani d . 1 1
H H18A 0.5228 1.2014 0.6991 0.034 Uiso calc R 1 1
H H18B 0.4595 1.235 0.7691 0.034 Uiso calc R 1 1
H H18C 0.3625 1.2297 0.6923 0.034 Uiso calc R 1 1
C C19 0.32725(10) 0.92351(8) 0.65633(5) 0.01412(18) Uani d . 1 1
C C20 0.35864(10) 0.85484(8) 0.60002(5) 0.01394(18) Uani d . 1 1
C C21 0.29703(10) 0.74988(8) 0.59257(5) 0.01330(18) Uani d . 1 1
C C22 0.38220(10) 0.72295(8) 0.47666(5) 0.01553(19) Uani d . 1 1
C C23 0.47626(10) 0.82157(8) 0.49591(5) 0.01718(19) Uani d . 1 1
H H23 0.5448 0.8386 0.4675 0.021 Uiso calc R 1 1
C C24 0.46159(10) 0.88436(8) 0.55330(5) 0.01615(19) Uani d . 1 1
H H24 0.517 0.9471 0.5637 0.019 Uiso calc R 1 1
C C25 0.45997(12) 0.62799(9) 0.44730(6) 0.0212(2) Uani d . 1 1
H H25A 0.5382 0.6066 0.4836 0.032 Uiso calc R 1 1
H H25B 0.4935 0.6511 0.4034 0.032 Uiso calc R 1 1
H H25C 0.3975 0.5663 0.4364 0.032 Uiso calc R 1 1
C C26 0.25010(12) 0.75443(9) 0.42370(6) 0.0224(2) Uani d . 1 1
H H26A 0.1905 0.6908 0.414 0.034 Uiso calc R 1 1
H H26B 0.2758 0.7808 0.3786 0.034 Uiso calc R 1 1
H H26C 0.2008 0.8116 0.4452 0.034 Uiso calc R 1 1
O O1 0.15230(9) 0.03378(6) 0.41723(5) 0.02628(18) Uani d . 1 1
O O2 0.06220(8) 0.57627(6) 0.68277(4) 0.02028(16) Uani d . 1 1
O O3 0.08410(8) 0.75943(6) 0.74064(4) 0.01852(16) Uani d . 1 1
H H3A 0.0569 0.6957 0.7326 0.028 Uiso calc R 1 1
O O4 0.38941(7) 1.02473(6) 0.66293(4) 0.01655(15) Uani d . 1 1
O O5 0.33812(7) 0.67778(6) 0.54356(4) 0.01567(15) Uani d . 1 1

loop_
_atom_site_aniso_label
_atom_site_aniso_U_11
_atom_site_aniso_U_22
_atom_site_aniso_U_33
_atom_site_aniso_U_12
_atom_site_aniso_U_13
_atom_site_aniso_U_23
C1 0.0172(4) 0.0153(5) 0.0231(5) 0.0006(3) 0.0014(4) -0.0037(4)
C2 0.0228(5) 0.0137(4) 0.0249(5) -0.0015(4) 0.0021(4) 0.0022(4)
C3 0.0206(5) 0.0182(5) 0.0186(5) -0.0020(4) 0.0025(4) 0.0018(4)
C4 0.0138(4) 0.0148(4) 0.0204(5) -0.0014(3) 0.0009(3) -0.0007(4)
C5 0.0176(4) 0.0145(4) 0.0213(5) -0.0017(3) 0.0022(4) 0.0014(4)
C6 0.0192(5) 0.0191(5) 0.0186(5) -0.0006(4) 0.0027(4) -0.0001(4)
C7 0.0337(6) 0.0257(6) 0.0239(5) 0.0054(5) 0.0010(4) -0.0075(4)
C8 0.0166(4) 0.0175(5) 0.0175(4) -0.0014(3) 0.0022(3) -0.0001(4)
C9 0.0166(4) 0.0170(5) 0.0173(4) -0.0031(3) 0.0035(3) -0.0013(4)
C10 0.0144(4) 0.0145(4) 0.0158(4) -0.0011(3) 0.0018(3) 0.0015(3)
C11 0.0140(4) 0.0131(4) 0.0139(4) -0.0006(3) 0.0022(3) 0.0000(3)
C12 0.0134(4) 0.0162(4) 0.0142(4) 0.0003(3) 0.0029(3) 0.0007(3)
C13 0.0150(4) 0.0147(4) 0.0155(4) 0.0002(3) 0.0025(3) -0.0017(3)
C14 0.0177(4) 0.0188(5) 0.0200(5) 0.0013(4) 0.0062(4) -0.0030(4)
C15 0.0224(5) 0.0173(5) 0.0213(5) 0.0013(4) 0.0064(4) -0.0056(4)
C16 0.0215(5) 0.0131(4) 0.0157(4) -0.0023(3) 0.0030(3) -0.0033(3)
C17 0.0214(5) 0.0187(5) 0.0181(5) -0.0015(4) 0.0021(4) -0.0009(4)
C18 0.0303(5) 0.0136(5) 0.0239(5) -0.0037(4) 0.0029(4) -0.0018(4)
C19 0.0154(4) 0.0117(4) 0.0147(4) -0.0003(3) 0.0006(3) 0.0006(3)
C20 0.0152(4) 0.0136(4) 0.0131(4) -0.0008(3) 0.0024(3) 0.0008(3)
C21 0.0144(4) 0.0131(4) 0.0123(4) 0.0008(3) 0.0018(3) -0.0002(3)
C22 0.0191(4) 0.0150(4) 0.0135(4) -0.0009(3) 0.0057(3) 0.0002(3)
C23 0.0183(4) 0.0166(4) 0.0177(4) -0.0022(3) 0.0062(3) 0.0018(4)
C24 0.0175(4) 0.0144(4) 0.0168(4) -0.0031(3) 0.0035(3) 0.0017(3)
C25 0.0270(5) 0.0171(5) 0.0220(5) 0.0009(4) 0.0112(4) -0.0011(4)
C26 0.0233(5) 0.0236(5) 0.0193(5) 0.0004(4) 0.0000(4) 0.0003(4)
O1 0.0366(4) 0.0160(4) 0.0266(4) 0.0009(3) 0.0062(3) -0.0054(3)
O2 0.0237(4) 0.0179(4) 0.0213(4) -0.0052(3) 0.0097(3) -0.0003(3)
O3 0.0199(3) 0.0182(3) 0.0192(3) -0.0042(3) 0.0087(3) -0.0021(3)
O4 0.0223(3) 0.0123(3) 0.0153(3) -0.0039(3) 0.0036(3) -0.0020(2)
O5 0.0206(3) 0.0128(3) 0.0152(3) -0.0019(2) 0.0076(3) -0.0010(2)

loop_
_atom_type_symbol
_atom_type_description
_atom_type_scat_dispersion_real
_atom_type_scat_dispersion_imag
_atom_type_scat_source
C C 0.0033 0.0016 'International Tables Vol C Tables 4.2.6.8 and 6.1.1.4'
H H 0 0 'International Tables Vol C Tables 4.2.6.8 and 6.1.1.4'
O O 0.0106 0.006 'International Tables Vol C Tables 4.2.6.8 and 6.1.1.4'

loop_
_geom_angle_atom_site_label_1
_geom_angle_atom_site_label_2
_geom_angle_atom_site_label_3
_geom_angle
O1 C1 C2 115.78(9)
O1 C1 C6 124.11(9)
C2 C1 C6 120.11(9)
C3 C2 C1 119.63(9)
C3 C2 H2 120.2
C1 C2 H2 120.2
C2 C3 C4 121.47(9)
C2 C3 H3 119.3
C4 C3 H3 119.3
C5 C4 C3 117.75(9)
C5 C4 C8 123.32(9)
C3 C4 C8 118.93(9)
C6 C5 C4 121.40(9)
C6 C5 H5 119.3
C4 C5 H5 119.3
C5 C6 C1 119.64(9)
C5 C6 H6 120.2
C1 C6 H6 120.2
O1 C7 H7A 109.5
O1 C7 H7B 109.5
H7A C7 H7B 109.5
O1 C7 H7C 109.5
H7A C7 H7C 109.5
H7B C7 H7C 109.5
C9 C8 C4 127.33(9)
C9 C8 H8 116.3
C4 C8 H8 116.3
C8 C9 C10 119.06(9)
C8 C9 H9 120.5
C10 C9 H9 120.5
O2 C10 C11 118.73(9)
O2 C10 C9 117.15(9)
C11 C10 C9 124.12(8)
C21 C11 C12 116.40(8)
C21 C11 C10 125.57(8)
C12 C11 C10 118.02(8)
O3 C12 C13 116.57(8)
O3 C12 C11 121.42(9)
C13 C12 C11 122.01(9)
C19 C13 C12 118.51(9)
C19 C13 C14 118.43(9)
C12 C13 C14 123.02(9)
C15 C14 C13 119.03(9)
C15 C14 H14 120.5
C13 C14 H14 120.5
C14 C15 C16 120.46(9)
C14 C15 H15 119.8
C16 C15 H15 119.8
O4 C16 C15 109.90(8)
O4 C16 C18 104.77(8)
C15 C16 C18 112.34(8)
O4 C16 C17 107.63(8)
C15 C16 C17 110.67(8)
C18 C16 C17 111.27(8)
C16 C17 H17A 109.5
C16 C17 H17B 109.5
H17A C17 H17B 109.5
C16 C17 H17C 109.5
H17A C17 H17C 109.5
H17B C17 H17C 109.5
C16 C18 H18A 109.5
C16 C18 H18B 109.5
H18A C18 H18B 109.5
C16 C18 H18C 109.5
H18A C18 H18C 109.5
H18B C18 H18C 109.5
O4 C19 C13 120.65(8)
O4 C19 C20 117.08(8)
C13 C19 C20 122.25(9)
C21 C20 C19 118.14(8)
C21 C20 C24 118.84(8)
C19 C20 C24 122.80(9)
O5 C21 C20 118.84(8)
O5 C21 C11 118.25(8)
C20 C21 C11 122.65(8)
O5 C22 C23 109.86(7)
O5 C22 C25 104.14(7)
C23 C22 C25 111.69(8)
O5 C22 C26 107.81(8)
C23 C22 C26 111.31(8)
C25 C22 C26 111.71(8)
C24 C23 C22 120.21(9)
C24 C23 H23 119.9
C22 C23 H23 119.9
C23 C24 C20 120.03(9)
C23 C24 H24 120
C20 C24 H24 120
C22 C25 H25A 109.5
C22 C25 H25B 109.5
H25A C25 H25B 109.5
C22 C25 H25C 109.5
H25A C25 H25C 109.5
H25B C25 H25C 109.5
C22 C26 H26A 109.5
C22 C26 H26B 109.5
H26A C26 H26B 109.5
C22 C26 H26C 109.5
H26A C26 H26C 109.5
H26B C26 H26C 109.5
C1 O1 C7 117.64(9)
C12 O3 H3A 109.5
C19 O4 C16 116.87(7)
C21 O5 C22 118.27(7)

loop_
_geom_bond_atom_site_label_1
_geom_bond_atom_site_label_2
_geom_bond_distance
C1 O1 1.3638(12)
C1 C2 1.3927(15)
C1 C6 1.3969(14)
C2 C3 1.3823(15)
C2 H2 0.93
C3 C4 1.4063(14)
C3 H3 0.93
C4 C5 1.3997(14)
C4 C8 1.4601(14)
C5 C6 1.3851(14)
C5 H5 0.93
C6 H6 0.93
C7 O1 1.4266(14)
C7 H7A 0.96
C7 H7B 0.96
C7 H7C 0.96
C8 C9 1.3438(14)
C8 H8 0.93
C9 C10 1.4725(13)
C9 H9 0.93
C10 O2 1.2585(12)
C10 C11 1.4699(13)
C11 C21 1.4201(13)
C11 C12 1.4321(13)
C12 O3 1.3441(11)
C12 C13 1.3990(13)
C13 C19 1.3975(13)
C13 C14 1.4568(13)
C14 C15 1.3323(14)
C14 H14 0.93
C15 C16 1.5064(14)
C15 H15 0.93
C16 O4 1.4722(11)
C16 C18 1.5194(14)
C16 C17 1.5249(14)
C17 H17A 0.96
C17 H17B 0.96
C17 H17C 0.96
C18 H18A 0.96
C18 H18B 0.96
C18 H18C 0.96
C19 O4 1.3593(11)
C19 C20 1.4004(13)
C20 C21 1.3983(13)
C20 C24 1.4595(13)
C21 O5 1.3599(11)
C22 O5 1.4733(11)
C22 C23 1.5054(13)
C22 C25 1.5177(14)
C22 C26 1.5241(14)
C23 C24 1.3288(14)
C23 H23 0.93
C24 H24 0.93
C25 H25A 0.96
C25 H25B 0.96
C25 H25C 0.96
C26 H26A 0.96
C26 H26B 0.96
C26 H26C 0.96
O3 H3A 0.82

loop_
_geom_hbond_atom_site_label_D
_geom_hbond_atom_site_label_H
_geom_hbond_atom_site_label_A
_geom_hbond_site_symmetry_A
_geom_hbond_distance_DH
_geom_hbond_distance_HA
_geom_hbond_distance_DA
_geom_hbond_angle_DHA
_geom_hbond_publ_flag
O3 H3A O2 1 0.82 1.72 2.4523(10) 148.3 y

loop_
_geom_torsion_atom_site_label_1
_geom_torsion_atom_site_label_2
_geom_torsion_atom_site_label_3
_geom_torsion_atom_site_label_4
_geom_torsion
O1 C1 C2 C3 179.87(9)
C6 C1 C2 C3 0.06(15)
C1 C2 C3 C4 -0.88(15)
C2 C3 C4 C5 0.96(15)
C2 C3 C4 C8 -179.91(9)
C3 C4 C5 C6 -0.24(14)
C8 C4 C5 C6 -179.33(9)
C4 C5 C6 C1 -0.55(15)
O1 C1 C6 C5 -179.15(9)
C2 C1 C6 C5 0.65(15)
C5 C4 C8 C9 -9.13(16)
C3 C4 C8 C9 171.79(10)
C4 C8 C9 C10 179.61(9)
C8 C9 C10 O2 -18.82(14)
C8 C9 C10 C11 160.57(9)
O2 C10 C11 C21 175.47(9)
C9 C10 C11 C21 -3.91(15)
O2 C10 C11 C12 -3.37(13)
C9 C10 C11 C12 177.24(9)
C21 C11 C12 O3 179.36(8)
C10 C11 C12 O3 -1.69(14)
C21 C11 C12 C13 -0.39(14)
C10 C11 C12 C13 178.56(8)
O3 C12 C13 C19 179.49(8)
C11 C12 C13 C19 -0.75(14)
O3 C12 C13 C14 -2.92(14)
C11 C12 C13 C14 176.84(9)
C19 C13 C14 C15 -14.31(14)
C12 C13 C14 C15 168.10(10)
C13 C14 C15 C16 -5.24(15)
C14 C15 C16 O4 33.00(13)
C14 C15 C16 C18 149.22(10)
C14 C15 C16 C17 -85.74(12)
C12 C13 C19 O4 -179.62(8)
C14 C13 C19 O4 2.68(14)
C12 C13 C19 C20 2.16(14)
C14 C13 C19 C20 -175.54(9)
O4 C19 C20 C21 179.39(8)
C13 C19 C20 C21 -2.33(14)
O4 C19 C20 C24 4.86(14)
C13 C19 C20 C24 -176.85(9)
C19 C20 C21 O5 -172.89(8)
C24 C20 C21 O5 1.87(13)
C19 C20 C21 C11 1.10(14)
C24 C20 C21 C11 175.85(9)
C12 C11 C21 O5 174.23(8)
C10 C11 C21 O5 -4.63(14)
C12 C11 C21 C20 0.21(14)
C10 C11 C21 C20 -178.65(9)
O5 C22 C23 C24 -29.29(12)
C25 C22 C23 C24 -144.33(10)
C26 C22 C23 C24 90.05(11)
C22 C23 C24 C20 2.94(15)
C21 C20 C24 C23 12.64(14)
C19 C20 C24 C23 -172.87(9)
C2 C1 O1 C7 179.59(9)
C6 C1 O1 C7 -0.61(15)
C13 C19 O4 C16 27.90(12)
C20 C19 O4 C16 -153.79(8)
C15 C16 O4 C19 -43.92(11)
C18 C16 O4 C19 -164.82(8)
C17 C16 O4 C19 76.67(10)
C20 C21 O5 C22 -31.54(12)
C11 C21 O5 C22 154.21(8)
C23 C22 O5 C21 43.94(11)
C25 C22 O5 C21 163.69(8)
C26 C22 O5 C21 -77.52(10)

loop_
_cod_related_entry_id
_cod_related_entry_database
_cod_related_entry_code
1 ChemSpider 30658375
